data_4108893
loop_
_publ_author_name
'Jian Zhang'
'Shumei Chen'
'Areg Zingiryan'
'Xianhui Bu'

_publ_contact_author_address
;
Department of Chemistry and Biochemistry
California State University, Long Beach
1250 Bellflower Boulevard, Long Beach, CA 90840
;
_publ_contact_author_email xbu@csulb.edu
_publ_contact_author_name 'Xianhui Bu'
_publ_section_title
;
 Integrated Molecular Chirality, Absolute Helicity, and Intrinsic Chiral
 Topology in Three-Dimensional Open-Framework Materials
;
_journal_name_full 'Journal of the American Chemical Society'
_journal_page_first 17246
_journal_page_last 17247
_journal_paper_doi 10.1021/ja8075692
_journal_volume 130
_journal_year 2008
_chemical_formula_sum 'C22 H16 Co N2 O4'
_chemical_formula_weight 431.30
_chemical_name_systematic
;
 ?
;
_space_group_IT_number 152
_symmetry_cell_setting trigonal
_symmetry_space_group_name_Hall 'P 31 2"'
_symmetry_space_group_name_H-M 'P 31 2 1'
_atom_sites_solution_hydrogens geom
_atom_sites_solution_primary direct
_atom_sites_solution_secondary difmap
_audit_creation_method SHELXL-97
_cell_angle_alpha 90.00
_cell_angle_beta 90.00
_cell_angle_gamma 120.00
_cell_formula_units_Z 6
_cell_length_a 10.4498(5)
_cell_length_b 10.4498(5)
_cell_length_c 31.896(2)
_cell_measurement_temperature 273(2)
_cell_measurement_theta_max 20.96
_cell_measurement_theta_min 1.92
_cell_volume 3016.4(3)
_computing_cell_refinement 'Siemens SMART & SAINT'
_computing_data_collection 'Siemens SMART'
_computing_data_reduction 'Siemens XPREP'
_computing_molecular_graphics 'Bruker SHELXTL'
_computing_publication_material 'Bruker SHELXTL'
_computing_structure_refinement 'Siemens SHELXTL'
_computing_structure_solution 'Siemens SHELXTL'
_diffrn_ambient_temperature 273(2)
_diffrn_measured_fraction_theta_full 1.000
_diffrn_measured_fraction_theta_max 1.000
_diffrn_measurement_device_type 'CCD area detector'
_diffrn_measurement_method 'phi and omega scans'
_diffrn_radiation_monochromator graphite
_diffrn_radiation_source 'fine-focus sealed tube'
_diffrn_radiation_type MoK\a
_diffrn_radiation_wavelength 0.71073
_diffrn_reflns_av_R_equivalents 0.0658
_diffrn_reflns_av_sigmaI/netI 0.0496
_diffrn_reflns_limit_h_max 10
_diffrn_reflns_limit_h_min -8
_diffrn_reflns_limit_k_max 10
_diffrn_reflns_limit_k_min -9
_diffrn_reflns_limit_l_max 32
_diffrn_reflns_limit_l_min -32
_diffrn_reflns_number 14121
_diffrn_reflns_theta_full 24.96
_diffrn_reflns_theta_max 24.96
_diffrn_reflns_theta_min 1.92
_diffrn_standards_decay_% none
_diffrn_standards_interval_count none
_diffrn_standards_interval_time none
_diffrn_standards_number none
_exptl_absorpt_coefficient_mu 0.884
_exptl_absorpt_correction_T_max .9000
_exptl_absorpt_correction_T_min .8000
_exptl_absorpt_correction_type empirical
_exptl_absorpt_process_details 'SADABS (Sheldrick, 1996)'
_exptl_crystal_colour red
_exptl_crystal_density_diffrn 1.425
_exptl_crystal_description prism
_exptl_crystal_F_000 1326
_exptl_crystal_size_max .25
_exptl_crystal_size_mid .20
_exptl_crystal_size_min .10
_refine_diff_density_max 0.658
_refine_diff_density_min -0.245
_refine_diff_density_rms 0.069
_refine_ls_abs_structure_details 'Flack H D (1983), Acta Cryst. A39, 876-881'
_refine_ls_abs_structure_Flack 0.01(4)
_refine_ls_extinction_method none
_refine_ls_goodness_of_fit_ref 1.086
_refine_ls_hydrogen_treatment constr
_refine_ls_matrix_type full
_refine_ls_number_parameters 273
_refine_ls_number_reflns 2158
_refine_ls_number_restraints 3
_refine_ls_restrained_S_all 1.124
_refine_ls_R_factor_all 0.0519
_refine_ls_R_factor_gt 0.0457
_refine_ls_shift/su_max 0.001
_refine_ls_shift/su_mean 0.000
_refine_ls_structure_factor_coef Fsqd
_refine_ls_weighting_details 'calc w=1/[\s^2^(Fo^2^)+(0.0808P)^2^+0.0000P] where P=(Fo^2^+2Fc^2^)/3'
_refine_ls_weighting_scheme calc
_refine_ls_wR_factor_gt 0.1225
_refine_ls_wR_factor_ref 0.1261
_reflns_number_gt 1889
_reflns_number_total 2158
_reflns_threshold_expression >2sigma(I)
_cod_data_source_file ja8075692_si_001_4.cif
_cod_data_source_block 3
_cod_database_code 4108893

loop_
_symmetry_equiv_pos_as_xyz
'x, y, z'
'-y, x-y, z+1/3'
'-x+y, -x, z+2/3'
'y, x, -z'
'-x, -x+y, -z+1/3'
'x-y, -y, -z+2/3'

loop_
_atom_site_label
_atom_site_type_symbol
_atom_site_fract_x
_atom_site_fract_y
_atom_site_fract_z
_atom_site_U_iso_or_equiv
_atom_site_adp_type
_atom_site_occupancy
_atom_site_symmetry_multiplicity
_atom_site_calc_flag
_atom_site_refinement_flags
Co1 Co 0.19386(9) 0.35707(10) 0.13602(3) 0.0331(3) Uani 1 1 d .
O1 O 0.3449(6) 0.3364(7) 0.09291(17) 0.0598(18) Uani 1 1 d .
O2 O 0.3190(6) 0.5285(6) 0.08856(16) 0.0570(17) Uani 1 1 d .
O3 O 0.1226(5) 0.1531(5) 0.16195(15) 0.0388(14) Uani 1 1 d .
O4 O 0.1200(6) -0.5097(5) 0.15957(16) 0.0449(14) Uani 1 1 d .
N1 N 0.7440(7) 0.7603(7) 0.42275(17) 0.0384(15) Uani 1 1 d .
N2 N 0.3649(6) 0.4467(7) 0.18136(17) 0.0360(14) Uani 1 1 d .
C1 C 0.4769(7) 0.5150(8) 0.0369(2) 0.0442(18) Uani 1 1 d .
C2 C 0.4354(17) 0.3885(15) 0.0013(9) 0.045(6) Uani 0.50 1 d P
C3 C 0.2960(13) 0.2960(13) 0.0000 0.130(8) Uani 1 2 d SD
C5 C 0.6167(16) 0.5122(17) 0.0400(5) 0.184(7) Uiso 1 1 d D
C6 C 0.3775(9) 0.4587(9) 0.0755(2) 0.048(2) Uani 1 1 d .
C11 C 0.0000 0.0387(8) 0.1667 0.032(3) Uani 1 2 d S
C12 C 0.0000 -0.1055(9) 0.1667 0.030(3) Uani 1 2 d S
C13 C -0.1267(9) -0.2381(8) 0.1556(2) 0.047(2) Uani 1 1 d .
H13A H -0.2123 -0.2378 0.1478 0.057 Uiso 1 1 calc R
C14 C -0.1247(9) -0.3689(9) 0.1561(2) 0.045(2) Uani 1 1 d .
H14A H -0.2100 -0.4565 0.1492 0.054 Uiso 1 1 calc R
C15 C 0.0000 -0.3720(9) 0.1667 0.034(3) Uani 1 2 d S
C16 C 0.0000 -0.5157(9) 0.1667 0.038(2) Uani 1 2 d S
C21 C 0.6747(9) 0.6240(10) 0.4073(3) 0.057(2) Uani 1 1 d .
H21A H 0.5852 0.5555 0.4193 0.068 Uiso 1 1 calc R
C22 C 0.7284(10) 0.5777(10) 0.3740(3) 0.064(3) Uani 1 1 d .
H22A H 0.6754 0.4803 0.3648 0.076 Uiso 1 1 calc R
C23 C 0.8581(8) 0.6745(9) 0.3549(2) 0.0460(18) Uani 1 1 d .
C24 C 0.9304(9) 0.8158(10) 0.3711(2) 0.055(2) Uani 1 1 d .
H24A H 1.0196 0.8868 0.3595 0.065 Uiso 1 1 calc R
C25 C 0.8700(9) 0.8527(9) 0.4050(3) 0.050(2) Uani 1 1 d .
H25A H 0.9223 0.9485 0.4155 0.059 Uiso 1 1 calc R
C26 C 0.9118(10) 0.6286(11) 0.3168(2) 0.069(3) Uani 1 1 d .
H26A H 0.9956 0.7158 0.3050 0.083 Uiso 1 1 calc R
H26B H 0.9464 0.5624 0.3258 0.083 Uiso 1 1 calc R
C27 C 0.7989(9) 0.5540(9) 0.2832(2) 0.059(2) Uani 1 1 d .
H27A H 0.7156 0.4656 0.2947 0.071 Uiso 1 1 calc R
H27B H 0.8413 0.5239 0.2609 0.071 Uiso 1 1 calc R
C28 C 0.7435(9) 0.6533(9) 0.2648(3) 0.064(3) Uani 1 1 d .
H28A H 0.7183 0.6974 0.2878 0.077 Uiso 1 1 calc R
H28B H 0.8240 0.7329 0.2494 0.077 Uiso 1 1 calc R
C29 C 0.6095(8) 0.5764(9) 0.2355(2) 0.049(2) Uani 1 1 d .
C30 C 0.5429(10) 0.4281(9) 0.2254(2) 0.055(2) Uani 1 1 d .
H30A H 0.5778 0.3686 0.2362 0.067 Uiso 1 1 calc R
C31 C 0.4218(9) 0.3711(8) 0.1986(2) 0.049(2) Uani 1 1 d .
H31A H 0.3767 0.2710 0.1923 0.059 Uiso 1 1 calc R
C32 C 0.4319(9) 0.5898(9) 0.1923(2) 0.049(2) Uani 1 1 d .
H32A H 0.3944 0.6468 0.1813 0.058 Uiso 1 1 calc R
C33 C 0.5511(9) 0.6577(8) 0.2185(2) 0.049(2) Uani 1 1 d .
H33A H 0.5923 0.7576 0.2249 0.058 Uiso 1 1 calc R
C4 C 0.458(3) 0.6267(17) 0.0087(7) 0.152(15) Uani 0.50 1 d PD
C7 C 0.476(3) 0.269(2) 0.0112(6) 0.101(8) Uani 0.50 1 d P

loop_
_atom_site_aniso_label
_atom_site_aniso_U_11
_atom_site_aniso_U_22
_atom_site_aniso_U_33
_atom_site_aniso_U_23
_atom_site_aniso_U_13
_atom_site_aniso_U_12
Co1 0.0380(6) 0.0257(6) 0.0398(5) 0.0021(4) 0.0040(4) 0.0189(5)
O1 0.078(5) 0.065(4) 0.053(4) 0.006(3) 0.014(3) 0.048(4)
O2 0.066(4) 0.055(4) 0.062(4) -0.003(3) 0.013(3) 0.039(4)
O3 0.041(3) 0.020(3) 0.052(3) 0.005(2) -0.001(3) 0.013(3)
O4 0.044(4) 0.034(3) 0.065(3) -0.001(3) 0.005(3) 0.025(3)
N1 0.032(4) 0.034(4) 0.042(3) -0.001(4) -0.003(4) 0.011(3)
N2 0.038(3) 0.023(4) 0.048(4) 0.000(3) -0.003(3) 0.016(4)
C1 0.031(4) 0.065(6) 0.043(4) -0.004(4) 0.005(3) 0.029(4)
C2 0.028(9) 0.054(10) 0.038(8) -0.017(13) -0.002(10) 0.010(9)
C3 0.110(9) 0.110(9) 0.067(11) -0.033(6) 0.033(6) -0.022(13)
C6 0.072(6) 0.035(5) 0.045(5) -0.011(4) -0.009(4) 0.034(5)
C11 0.047(8) 0.023(4) 0.034(6) -0.004(3) -0.008(5) 0.023(4)
C12 0.027(7) 0.030(5) 0.031(5) 0.004(2) 0.007(5) 0.013(3)
C13 0.049(6) 0.040(5) 0.061(5) 0.004(4) -0.001(4) 0.029(5)
C14 0.041(5) 0.026(5) 0.067(5) -0.002(4) -0.005(4) 0.016(4)
C15 0.037(8) 0.026(4) 0.043(6) 0.004(3) 0.009(5) 0.019(4)
C16 0.045(8) 0.037(5) 0.035(5) -0.001(3) -0.002(6) 0.022(4)
C21 0.054(6) 0.040(6) 0.055(6) -0.002(4) -0.005(5) 0.007(5)
C22 0.070(7) 0.054(6) 0.064(6) -0.015(5) 0.001(5) 0.029(6)
C23 0.041(5) 0.054(6) 0.046(4) -0.015(4) -0.009(4) 0.025(5)
C24 0.036(5) 0.071(6) 0.049(5) -0.007(5) -0.001(4) 0.021(5)
C25 0.049(6) 0.035(5) 0.053(6) -0.006(4) -0.008(5) 0.012(5)
C26 0.067(7) 0.097(8) 0.053(5) -0.022(5) -0.009(5) 0.049(6)
C27 0.059(6) 0.075(6) 0.059(5) -0.022(5) -0.013(5) 0.047(5)
C28 0.069(6) 0.055(6) 0.060(5) -0.011(5) -0.022(5) 0.025(5)
C29 0.058(5) 0.043(6) 0.036(4) -0.013(4) -0.007(4) 0.018(5)
C30 0.067(6) 0.050(6) 0.060(5) -0.013(5) -0.025(5) 0.037(5)
C31 0.059(6) 0.029(4) 0.058(5) -0.016(4) -0.012(5) 0.020(5)
C32 0.059(6) 0.039(6) 0.055(5) 0.001(4) -0.007(5) 0.029(5)
C33 0.054(6) 0.029(4) 0.069(5) -0.003(4) -0.019(5) 0.026(5)
C4 0.31(4) 0.056(14) 0.101(18) 0.048(13) 0.15(2) 0.10(2)
C7 0.20(3) 0.051(13) 0.066(13) 0.009(11) 0.028(15) 0.071(17)

loop_
_atom_type_symbol
_atom_type_description
_atom_type_scat_dispersion_real
_atom_type_scat_dispersion_imag
_atom_type_scat_source
C C 0.0033 0.0016 'International Tables Vol C Tables 4.2.6.8 and 6.1.1.4'
H H 0.0000 0.0000 'International Tables Vol C Tables 4.2.6.8 and 6.1.1.4'
Co Co 0.3494 0.9721 'International Tables Vol C Tables 4.2.6.8 and 6.1.1.4'
N N 0.0061 0.0033 'International Tables Vol C Tables 4.2.6.8 and 6.1.1.4'
O O 0.0106 0.0060 'International Tables Vol C Tables 4.2.6.8 and 6.1.1.4'

loop_
_geom_angle_atom_site_label_1
_geom_angle_atom_site_label_2
_geom_angle_atom_site_label_3
_geom_angle
_geom_angle_site_symmetry_1
_geom_angle_site_symmetry_3
O4 Co1 O3 119.76(17) 1_565 .
O4 Co1 N2 88.3(2) 1_565 .
O3 Co1 N2 88.4(2) . .
O4 Co1 O1 146.8(2) 1_565 .
O3 Co1 O1 93.2(2) . .
N2 Co1 O1 88.9(2) . .
O4 Co1 N1 93.5(2) 1_565 3_564
O3 Co1 N1 89.6(2) . 3_564
N2 Co1 N1 177.8(3) . 3_564
O1 Co1 N1 90.3(2) . 3_564
O4 Co1 O2 88.4(2) 1_565 .
O3 Co1 O2 151.8(2) . .
N2 Co1 O2 94.7(2) . .
O1 Co1 O2 59.0(2) . .
N1 Co1 O2 86.6(2) 3_564 .
C6 O1 Co1 91.1(4) . .
C6 O2 Co1 91.1(5) . .
C11 O3 Co1 135.2(5) . .
C16 O4 Co1 138.3(5) . 1_545
C25 N1 C21 116.0(6) . .
C25 N1 Co1 121.0(5) . 2_665
C21 N1 Co1 122.6(6) . 2_665
C31 N2 C32 114.6(6) . .
C31 N2 Co1 123.5(5) . .
C32 N2 Co1 121.7(5) . .
C5 C1 C2 112.5(9) . 4
C5 C1 C6 115.3(9) . .
C2 C1 C6 109.2(9) 4 .
C5 C1 C4 123.4(13) . .
C2 C1 C4 71.0(11) 4 .
C6 C1 C4 115.8(9) . .
C5 C1 C2 83.9(8) . .
C2 C1 C2 31.3(11) 4 .
C6 C1 C2 113.3(9) . .
C4 C1 C2 97.1(11) . .
C2 C2 C3 70.6(6) 4 .
C2 C2 C1 82(3) 4 4
C3 C2 C1 120.4(18) . 4
C2 C2 C7 163(2) 4 .
C3 C2 C7 93.6(13) . .
C1 C2 C7 111.9(15) 4 .
C2 C2 C1 66(3) 4 .
C3 C2 C1 112.0(14) . .
C1 C2 C1 103.0(10) 4 .
C7 C2 C1 116.6(18) . .
C2 C2 C4 126.8(18) 4 4
C3 C2 C4 156.9(16) . 4
C1 C2 C4 56.0(12) 4 4
C7 C2 C4 70.1(15) . 4
C1 C2 C4 90.4(11) . 4
C2 C3 C2 38.8(13) 4 .
C1 C5 C4 100.1(11) . 4
O2 C6 O1 118.9(7) . .
O2 C6 C1 119.1(8) . .
O1 C6 C1 121.8(7) . .
O3 C11 O3 127.3(9) 5 .
O3 C11 C12 116.3(4) 5 .
O3 C11 C12 116.3(4) . .
C13 C12 C13 117.8(10) 5 .
C13 C12 C11 121.1(5) 5 .
C13 C12 C11 121.1(5) . .
C14 C13 C12 120.1(9) . .
C14 C13 H13A 119.9 . .
C12 C13 H13A 119.9 . .
C15 C14 C13 121.1(9) . .
C15 C14 H14A 119.4 . .
C13 C14 H14A 119.4 . .
C14 C15 C14 119.7(10) 5 .
C14 C15 C16 120.2(5) 5 .
C14 C15 C16 120.2(5) . .
O4 C16 O4 126.1(9) 5 .
O4 C16 C15 117.0(5) 5 .
O4 C16 C15 117.0(5) . .
N1 C21 C22 123.8(8) . .
N1 C21 H21A 118.1 . .
C22 C21 H21A 118.1 . .
C23 C22 C21 120.4(8) . .
C23 C22 H22A 119.8 . .
C21 C22 H22A 119.8 . .
C22 C23 C24 115.7(7) . .
C22 C23 C26 120.9(7) . .
C24 C23 C26 123.3(8) . .
C23 C24 C25 120.3(8) . .
C23 C24 H24A 119.9 . .
C25 C24 H24A 119.9 . .
N1 C25 C24 123.8(8) . .
N1 C25 H25A 118.1 . .
C24 C25 H25A 118.1 . .
C27 C26 C23 114.8(7) . .
C27 C26 H26A 108.6 . .
C23 C26 H26A 108.6 . .
C27 C26 H26B 108.6 . .
C23 C26 H26B 108.6 . .
H26A C26 H26B 107.5 . .
C26 C27 C28 112.9(7) . .
C26 C27 H27A 109.0 . .
C28 C27 H27A 109.0 . .
C26 C27 H27B 109.0 . .
C28 C27 H27B 109.0 . .
H27A C27 H27B 107.8 . .
C29 C28 C27 115.7(7) . .
C29 C28 H28A 108.4 . .
C27 C28 H28A 108.4 . .
C29 C28 H28B 108.4 . .
C27 C28 H28B 108.4 . .
H28A C28 H28B 107.4 . .
C33 C29 C30 117.9(7) . .
C33 C29 C28 119.0(7) . .
C30 C29 C28 123.0(7) . .
C29 C30 C31 117.6(7) . .
C29 C30 H30A 121.2 . .
C31 C30 H30A 121.2 . .
N2 C31 C30 125.8(7) . .
N2 C31 H31A 117.1 . .
C30 C31 H31A 117.1 . .
N2 C32 C33 124.7(7) . .
N2 C32 H32A 117.6 . .
C33 C32 H32A 117.6 . .
C32 C33 C29 119.2(7) . .
C32 C33 H33A 120.4 . .
C29 C33 H33A 120.4 . .
C1 C4 C5 108.2(14) . 4
C1 C4 C2 53.0(10) . 4
C5 C4 C2 73.9(11) 4 4

loop_
_geom_bond_atom_site_label_1
_geom_bond_atom_site_label_2
_geom_bond_distance
_geom_bond_site_symmetry_2
Co1 O4 2.043(5) 1_565
Co1 O3 2.048(5) .
Co1 N2 2.119(5) .
Co1 O1 2.184(5) .
Co1 N1 2.193(6) 3_564
Co1 O2 2.207(6) .
O1 C6 1.274(9) .
O2 C6 1.235(9) .
O3 C11 1.250(5) .
O4 C16 1.245(6) .
O4 Co1 2.043(5) 1_545
N1 C25 1.310(10) .
N1 C21 1.329(10) .
N1 Co1 2.193(5) 2_665
N2 C31 1.322(9) .
N2 C32 1.343(9) .
C1 C5 1.479(16) .
C1 C2 1.50(3) 4
C1 C6 1.527(10) .
C1 C4 1.56(3) .
C1 C2 1.63(2) .
C2 C2 0.85(3) 4
C2 C3 1.285(17) .
C2 C1 1.50(3) 4
C2 C7 1.54(2) .
C2 C4 1.78(2) 4
C3 C2 1.285(17) 4
C5 C4 1.676(16) 4
C11 O3 1.250(5) 5
C11 C12 1.507(13) .
C12 C13 1.402(8) 5
C12 C13 1.402(8) .
C13 C14 1.377(9) .
C13 H13A 0.9300 .
C14 C15 1.362(8) .
C14 H14A 0.9300 .
C15 C14 1.362(8) 5
C15 C16 1.501(14) .
C16 O4 1.245(6) 5
C21 C22 1.394(11) .
C21 H21A 0.9300 .
C22 C23 1.365(11) .
C22 H22A 0.9300 .
C23 C24 1.380(11) .
C23 C26 1.513(10) .
C24 C25 1.398(11) .
C24 H24A 0.9300 .
C25 H25A 0.9300 .
C26 C27 1.493(11) .
C26 H26A 0.9700 .
C26 H26B 0.9700 .
C27 C28 1.535(10) .
C27 H27A 0.9700 .
C27 H27B 0.9700 .
C28 C29 1.534(10) .
C28 H28A 0.9700 .
C28 H28B 0.9700 .
C29 C33 1.381(10) .
C29 C30 1.382(10) .
C30 C31 1.390(11) .
C30 H30A 0.9300 .
C31 H31A 0.9300 .
C32 C33 1.367(11) .
C32 H32A 0.9300 .
C33 H33A 0.9300 .
C4 C5 1.676(16) 4
C4 C2 1.78(2) 4
